data_4315252
loop_
_publ_author_name
'Elena V. Mutseneck'
'Susanne Bieller'
'Michael Bolte'
'Hans-Wolfram Lerner'
'Matthias Wagner'

_publ_section_title
;
 Fourth Generation Scorpionates: Coordination Behavior of a New Class of
 Conformationally Flexible Mixed-Donor (Pyrazol-1-yl)borates
;
_journal_name_full 'Inorganic Chemistry'
_journal_page_first 3540
_journal_page_last 3552
_journal_paper_doi 10.1021/ic100104t
_journal_volume 49
_journal_year 2010
_chemical_formula_moiety 'C48 H44 B4 Co2 N16 O2'
_chemical_formula_sum 'C48 H44 B4 Co2 N16 O2'
_chemical_formula_weight 1038.09
_chemical_name_systematic ?
_space_group_IT_number 14
_symmetry_cell_setting monoclinic
_symmetry_space_group_name_Hall '-P 2yn'
_symmetry_space_group_name_H-M 'P 1 21/n 1'
_atom_sites_solution_hydrogens geom
_atom_sites_solution_primary direct
_atom_sites_solution_secondary difmap
_audit_creation_method SHELXL-97
_cell_angle_alpha 90.00
_cell_angle_beta 97.447(4)
_cell_angle_gamma 90.00
_cell_formula_units_Z 2
_cell_length_a 10.5460(5)
_cell_length_b 15.5314(8)
_cell_length_c 14.9445(7)
_cell_measurement_reflns_used 10966
_cell_measurement_temperature 173(2)
_cell_measurement_theta_max 25.8
_cell_measurement_theta_min 2.3
_cell_volume 2427.2(2)
_computing_cell_refinement 'X-Area (Stoe & Cie, 2001)'
_computing_data_collection 'X-Area (Stoe & Cie, 2001)'
_computing_data_reduction 'X-Area (Stoe & Cie, 2001)'
_computing_molecular_graphics 'XP in SHELXTL-Plus (Sheldrick, 1991)'
_computing_publication_material SHELXL97
_computing_structure_refinement 'SHELXL97 (Sheldrick, 2008) '
_computing_structure_solution 'SHELXS97 (Sheldrick, 2008) '
_diffrn_ambient_temperature 173(2)
_diffrn_measured_fraction_theta_full 0.997
_diffrn_measured_fraction_theta_max 0.994
_diffrn_measurement_device_type 'STOE IPDS II two-circle-diffractometer'
_diffrn_measurement_method \w
_diffrn_radiation_monochromator graphite
_diffrn_radiation_source 'fine-focus sealed tube'
_diffrn_radiation_type MoK\a
_diffrn_radiation_wavelength 0.71073
_diffrn_reflns_av_R_equivalents 0.0619
_diffrn_reflns_av_sigmaI/netI 0.0588
_diffrn_reflns_limit_h_max 12
_diffrn_reflns_limit_h_min -12
_diffrn_reflns_limit_k_max 16
_diffrn_reflns_limit_k_min -18
_diffrn_reflns_limit_l_max 18
_diffrn_reflns_limit_l_min -17
_diffrn_reflns_number 13811
_diffrn_reflns_theta_full 25.00
_diffrn_reflns_theta_max 25.38
_diffrn_reflns_theta_min 2.23
_diffrn_standards_number 0
_exptl_absorpt_coefficient_mu 0.742
_exptl_absorpt_correction_T_max 0.8780
_exptl_absorpt_correction_T_min 0.8479
_exptl_absorpt_correction_type multi-scan
_exptl_absorpt_process_details 'MULABS (Spek, 2003; Blessing, 1995)'
_exptl_crystal_colour violet
_exptl_crystal_density_diffrn 1.420
_exptl_crystal_density_method 'not measured'
_exptl_crystal_description block
_exptl_crystal_F_000 1068
_exptl_crystal_size_max 0.23
_exptl_crystal_size_mid 0.19
_exptl_crystal_size_min 0.18
_refine_diff_density_max 0.396
_refine_diff_density_min -0.543
_refine_diff_density_rms 0.058
_refine_ls_extinction_method none
_refine_ls_goodness_of_fit_ref 0.947
_refine_ls_hydrogen_treatment constr
_refine_ls_matrix_type full
_refine_ls_number_parameters 325
_refine_ls_number_reflns 4427
_refine_ls_number_restraints 0
_refine_ls_restrained_S_all 0.947
_refine_ls_R_factor_all 0.0591
_refine_ls_R_factor_gt 0.0390
_refine_ls_shift/su_max 0.001
_refine_ls_shift/su_mean 0.000
_refine_ls_structure_factor_coef Fsqd
_refine_ls_weighting_details 'calc w=1/[\s^2^(Fo^2^)+(0.0509P)^2^] where P=(Fo^2^+2Fc^2^)/3'
_refine_ls_weighting_scheme calc
_refine_ls_wR_factor_gt 0.0877
_refine_ls_wR_factor_ref 0.0933
_reflns_number_gt 3306
_reflns_number_total 4427
_reflns_threshold_expression I>2\s(I)
_cod_data_source_file ic100104t_si_002_12.cif
_cod_data_source_block wa911
_cod_depositor_comments
;
The following automatic conversions were performed:

'_symmetry_cell_setting' value 'Monoclinic' changed to 'monoclinic'
according to the built-in table from CIF Core dictionary named
'cif_core.dic' version 2.4.1 from 2010-06-29.

Automatic conversion script
Id: cif_fix_values 1646 2011-03-28 12:23:43Z adriana 
;
_cod_original_sg_symbol_H-M 'P 21/n'
_cod_database_code 4315252

loop_
_symmetry_equiv_pos_as_xyz
'x, y, z'
'-x+1/2, y+1/2, -z+1/2'
'-x, -y, -z'
'x-1/2, -y-1/2, z-1/2'

loop_
_atom_site_label
_atom_site_type_symbol
_atom_site_fract_x
_atom_site_fract_y
_atom_site_fract_z
_atom_site_U_iso_or_equiv
_atom_site_adp_type
_atom_site_occupancy
_atom_site_symmetry_multiplicity
_atom_site_calc_flag
_atom_site_refinement_flags
_atom_site_disorder_assembly
_atom_site_disorder_group
Co1 Co 0.56213(3) 0.39031(2) 0.47493(2) 0.03057(11) Uani 1 1 d . . .
O1 O 0.51545(15) 0.26703(11) 0.38679(11) 0.0298(4) Uani 1 1 d . . .
B1 B 0.6004(3) 0.2561(2) 0.31836(19) 0.0295(6) Uani 1 1 d . . .
B2 B 0.5005(3) 0.19038(19) 0.44019(19) 0.0306(6) Uani 1 1 d . . .
N11 N 0.6865(2) 0.33735(14) 0.31849(14) 0.0330(5) Uani 1 1 d . . .
N12 N 0.6917(2) 0.39515(15) 0.38714(14) 0.0355(5) Uani 1 1 d . . .
C13 C 0.7733(3) 0.45758(19) 0.36905(19) 0.0408(7) Uani 1 1 d . . .
H13 H 0.7943 0.5070 0.4054 0.049 Uiso 1 1 calc R . .
C14 C 0.8218(3) 0.4390(2) 0.2897(2) 0.0456(7) Uani 1 1 d . . .
H14 H 0.8819 0.4720 0.2619 0.055 Uiso 1 1 calc R . .
C15 C 0.7654(3) 0.3636(2) 0.25960(19) 0.0410(7) Uani 1 1 d . . .
H15 H 0.7794 0.3342 0.2060 0.049 Uiso 1 1 calc R . .
N21 N 0.5223(2) 0.21612(14) 0.54278(14) 0.0319(5) Uani 1 1 d . . .
N22 N 0.5604(2) 0.29737(15) 0.56762(14) 0.0345(5) Uani 1 1 d . . .
C23 C 0.5802(3) 0.2986(2) 0.65834(18) 0.0410(7) Uani 1 1 d . . .
H23 H 0.6083 0.3473 0.6940 0.049 Uiso 1 1 calc R . .
C24 C 0.5535(3) 0.2187(2) 0.69211(19) 0.0450(7) Uani 1 1 d . . .
H24 H 0.5589 0.2023 0.7537 0.054 Uiso 1 1 calc R . .
C25 C 0.5177(3) 0.16807(19) 0.61763(19) 0.0422(7) Uani 1 1 d . . .
H25 H 0.4937 0.1092 0.6187 0.051 Uiso 1 1 calc R . .
N31 N 0.68396(19) 0.17587(14) 0.35859(13) 0.0307(5) Uani 1 1 d . . .
N32 N 0.62157(19) 0.13523(14) 0.42049(14) 0.0299(5) Uani 1 1 d . . .
C33 C 0.6855(2) 0.06380(18) 0.44758(18) 0.0355(6) Uani 1 1 d . . .
H33 H 0.6618 0.0238 0.4905 0.043 Uiso 1 1 calc R . .
C34 C 0.7925(3) 0.05760(19) 0.40266(19) 0.0393(6) Uani 1 1 d . . .
H34 H 0.8557 0.0136 0.4087 0.047 Uiso 1 1 calc R . .
C35 C 0.7872(2) 0.12945(19) 0.34716(18) 0.0371(6) Uani 1 1 d . . .
H35 H 0.8475 0.1434 0.3074 0.045 Uiso 1 1 calc R . .
N41 N 0.3858(2) 0.43256(14) 0.43324(14) 0.0324(5) Uani 1 1 d . . .
N42 N 0.3491(2) 0.51593(15) 0.44260(15) 0.0361(5) Uani 1 1 d . . .
C43 C 0.2251(3) 0.5214(2) 0.40794(19) 0.0410(7) Uani 1 1 d . . .
H43 H 0.1757 0.5727 0.4054 0.049 Uiso 1 1 calc R . .
C44 C 0.1798(3) 0.44289(19) 0.37683(19) 0.0392(6) Uani 1 1 d . . .
H44 H 0.0958 0.4288 0.3498 0.047 Uiso 1 1 calc R . .
C45 C 0.2837(2) 0.3892(2) 0.39374(18) 0.0388(6) Uani 1 1 d . . .
H45 H 0.2832 0.3296 0.3794 0.047 Uiso 1 1 calc R . .
C51 C 0.5369(2) 0.23863(18) 0.21612(17) 0.0323(6) Uani 1 1 d . . .
C52 C 0.4278(3) 0.2833(2) 0.18212(19) 0.0457(7) Uani 1 1 d . . .
H52 H 0.3875 0.3193 0.2214 0.055 Uiso 1 1 calc R . .
C53 C 0.3756(3) 0.2769(2) 0.0921(2) 0.0524(8) Uani 1 1 d . . .
H53 H 0.3004 0.3083 0.0707 0.063 Uiso 1 1 calc R . .
C54 C 0.4324(3) 0.2254(2) 0.03363(19) 0.0493(8) Uani 1 1 d . . .
H54 H 0.3971 0.2215 -0.0280 0.059 Uiso 1 1 calc R . .
C55 C 0.5396(3) 0.1800(2) 0.0651(2) 0.0510(8) Uani 1 1 d . . .
H55 H 0.5794 0.1445 0.0251 0.061 Uiso 1 1 calc R . .
C56 C 0.5912(3) 0.1854(2) 0.15552(18) 0.0416(7) Uani 1 1 d . . .
H56 H 0.6649 0.1524 0.1766 0.050 Uiso 1 1 calc R . .
C61 C 0.3699(2) 0.13703(17) 0.41674(17) 0.0310(6) Uani 1 1 d . . .
C62 C 0.2607(3) 0.15584(19) 0.45900(19) 0.0393(6) Uani 1 1 d . . .
H62 H 0.2661 0.1985 0.5049 0.047 Uiso 1 1 calc R . .
C63 C 0.1454(2) 0.1131(2) 0.4347(2) 0.0431(7) Uani 1 1 d . . .
H63 H 0.0729 0.1276 0.4633 0.052 Uiso 1 1 calc R . .
C64 C 0.1356(3) 0.0497(2) 0.3693(2) 0.0438(7) Uani 1 1 d . . .
H64 H 0.0572 0.0198 0.3537 0.053 Uiso 1 1 calc R . .
C65 C 0.2407(3) 0.0299(2) 0.32682(19) 0.0439(7) Uani 1 1 d . . .
H65 H 0.2346 -0.0136 0.2818 0.053 Uiso 1 1 calc R . .
C66 C 0.3553(3) 0.07370(18) 0.34982(18) 0.0359(6) Uani 1 1 d . . .
H66 H 0.4260 0.0601 0.3190 0.043 Uiso 1 1 calc R . .

loop_
_atom_site_aniso_label
_atom_site_aniso_U_11
_atom_site_aniso_U_22
_atom_site_aniso_U_33
_atom_site_aniso_U_23
_atom_site_aniso_U_13
_atom_site_aniso_U_12
Co1 0.03168(18) 0.02617(18) 0.03371(18) -0.00179(16) 0.00362(13) 0.00087(16)
O1 0.0309(9) 0.0272(10) 0.0325(9) -0.0001(7) 0.0090(7) 0.0014(7)
B1 0.0281(14) 0.0286(15) 0.0323(14) 0.0008(12) 0.0061(11) 0.0029(12)
B2 0.0320(14) 0.0279(15) 0.0320(14) -0.0014(12) 0.0052(12) 0.0015(12)
N11 0.0327(11) 0.0323(13) 0.0342(11) -0.0011(9) 0.0049(9) -0.0019(9)
N12 0.0354(11) 0.0321(12) 0.0384(11) -0.0033(10) 0.0020(9) -0.0029(10)
C13 0.0414(15) 0.0336(16) 0.0466(16) 0.0013(13) 0.0029(13) -0.0097(13)
C14 0.0400(15) 0.0503(19) 0.0477(16) 0.0104(14) 0.0100(13) -0.0093(14)
C15 0.0393(15) 0.0461(17) 0.0397(15) 0.0014(13) 0.0135(12) -0.0051(13)
N21 0.0361(11) 0.0277(12) 0.0323(11) 0.0008(9) 0.0061(9) -0.0013(9)
N22 0.0385(12) 0.0325(12) 0.0322(11) -0.0033(9) 0.0037(9) -0.0016(10)
C23 0.0463(16) 0.0437(17) 0.0322(14) -0.0043(12) 0.0022(12) -0.0027(14)
C24 0.0514(17) 0.0510(19) 0.0325(14) 0.0057(13) 0.0046(12) -0.0037(15)
C25 0.0542(17) 0.0319(15) 0.0423(15) 0.0057(12) 0.0136(13) -0.0023(13)
N31 0.0296(11) 0.0328(12) 0.0300(10) 0.0011(9) 0.0050(9) 0.0014(9)
N32 0.0303(11) 0.0285(12) 0.0309(11) 0.0019(9) 0.0035(8) -0.0004(9)
C33 0.0353(13) 0.0291(14) 0.0411(14) 0.0017(12) 0.0014(11) -0.0002(12)
C34 0.0339(14) 0.0390(16) 0.0448(15) -0.0001(13) 0.0044(12) 0.0085(12)
C35 0.0300(13) 0.0432(18) 0.0386(14) 0.0003(12) 0.0055(11) 0.0051(12)
N41 0.0348(11) 0.0253(12) 0.0372(12) -0.0031(9) 0.0052(9) 0.0003(9)
N42 0.0369(12) 0.0305(12) 0.0397(12) -0.0052(10) 0.0008(10) 0.0038(10)
C43 0.0370(15) 0.0400(17) 0.0437(15) -0.0063(13) -0.0033(12) 0.0109(13)
C44 0.0323(14) 0.0408(17) 0.0434(15) -0.0045(13) 0.0004(12) -0.0004(12)
C45 0.0372(14) 0.0319(14) 0.0468(15) -0.0040(13) 0.0035(11) -0.0021(13)
C51 0.0307(13) 0.0331(15) 0.0335(13) 0.0029(11) 0.0053(10) -0.0042(11)
C52 0.0399(15) 0.055(2) 0.0420(15) 0.0049(14) 0.0047(12) 0.0065(14)
C53 0.0404(16) 0.062(2) 0.0518(18) 0.0171(16) -0.0069(14) 0.0030(15)
C54 0.0577(18) 0.057(2) 0.0306(14) 0.0089(14) -0.0062(13) -0.0196(17)
C55 0.066(2) 0.050(2) 0.0374(15) -0.0058(14) 0.0073(15) -0.0030(17)
C56 0.0446(16) 0.0425(17) 0.0361(14) -0.0019(13) -0.0005(12) 0.0084(14)
C61 0.0299(13) 0.0288(14) 0.0347(13) 0.0045(11) 0.0061(10) 0.0023(11)
C62 0.0357(14) 0.0358(16) 0.0478(16) -0.0018(13) 0.0106(12) 0.0029(12)
C63 0.0292(13) 0.0443(17) 0.0573(17) -0.0005(15) 0.0112(12) 0.0014(13)
C64 0.0317(14) 0.0485(18) 0.0502(17) 0.0063(14) 0.0018(12) -0.0063(13)
C65 0.0442(16) 0.0479(18) 0.0387(15) -0.0027(13) 0.0015(12) -0.0067(14)
C66 0.0361(14) 0.0347(15) 0.0376(14) 0.0000(12) 0.0079(11) -0.0018(12)

loop_
_atom_type_symbol
_atom_type_description
_atom_type_scat_dispersion_real
_atom_type_scat_dispersion_imag
_atom_type_scat_source
C C 0.0033 0.0016 'International Tables Vol C Tables 4.2.6.8 and 6.1.1.4'
H H 0.0000 0.0000 'International Tables Vol C Tables 4.2.6.8 and 6.1.1.4'
B B 0.0013 0.0007 'International Tables Vol C Tables 4.2.6.8 and 6.1.1.4'
Co Co 0.3494 0.9721 'International Tables Vol C Tables 4.2.6.8 and 6.1.1.4'
N N 0.0061 0.0033 'International Tables Vol C Tables 4.2.6.8 and 6.1.1.4'
O O 0.0106 0.0060 'International Tables Vol C Tables 4.2.6.8 and 6.1.1.4'

loop_
_geom_angle_atom_site_label_1
_geom_angle_atom_site_label_2
_geom_angle_atom_site_label_3
_geom_angle
_geom_angle_site_symmetry_1
_geom_angle_site_symmetry_3
_geom_angle_publ_flag
N41 Co1 N22 111.21(9) . . ?
N41 Co1 N12 117.91(9) . . ?
N22 Co1 N12 123.03(9) . . ?
N41 Co1 N42 106.76(9) . 3_666 ?
N22 Co1 N42 98.06(9) . 3_666 ?
N12 Co1 N42 93.97(9) . 3_666 ?
N41 Co1 O1 88.50(7) . . ?
N22 Co1 O1 77.26(8) . . ?
N12 Co1 O1 76.99(8) . . ?
N42 Co1 O1 164.66(7) 3_666 . ?
B2 O1 B1 114.27(19) . . ?
B2 O1 Co1 113.02(14) . . ?
B1 O1 Co1 112.79(15) . . ?
O1 B1 N11 108.5(2) . . ?
O1 B1 N31 100.74(19) . . ?
N11 B1 N31 109.8(2) . . ?
O1 B1 C51 118.0(2) . . ?
N11 B1 C51 108.0(2) . . ?
N31 B1 C51 111.5(2) . . ?
O1 B2 N21 108.3(2) . . ?
O1 B2 N32 101.09(18) . . ?
N21 B2 N32 107.3(2) . . ?
O1 B2 C61 117.0(2) . . ?
N21 B2 C61 110.9(2) . . ?
N32 B2 C61 111.5(2) . . ?
C15 N11 N12 109.0(2) . . ?
C15 N11 B1 130.8(2) . . ?
N12 N11 B1 120.23(19) . . ?
C13 N12 N11 106.8(2) . . ?
C13 N12 Co1 131.48(19) . . ?
N11 N12 Co1 120.16(16) . . ?
N12 C13 C14 109.9(3) . . ?
N12 C13 H13 125.1 . . ?
C14 C13 H13 125.1 . . ?
C15 C14 C13 105.5(2) . . ?
C15 C14 H14 127.2 . . ?
C13 C14 H14 127.2 . . ?
N11 C15 C14 108.9(2) . . ?
N11 C15 H15 125.6 . . ?
C14 C15 H15 125.6 . . ?
C25 N21 N22 109.1(2) . . ?
C25 N21 B2 130.6(2) . . ?
N22 N21 B2 120.1(2) . . ?
C23 N22 N21 106.9(2) . . ?
C23 N22 Co1 132.3(2) . . ?
N21 N22 Co1 120.56(16) . . ?
N22 C23 C24 110.0(3) . . ?
N22 C23 H23 125.0 . . ?
C24 C23 H23 125.0 . . ?
C25 C24 C23 105.4(2) . . ?
C25 C24 H24 127.3 . . ?
C23 C24 H24 127.3 . . ?
N21 C25 C24 108.6(3) . . ?
N21 C25 H25 125.7 . . ?
C24 C25 H25 125.7 . . ?
C35 N31 N32 108.1(2) . . ?
C35 N31 B1 142.4(2) . . ?
N32 N31 B1 109.05(18) . . ?
C33 N32 N31 108.8(2) . . ?
C33 N32 B2 140.8(2) . . ?
N31 N32 B2 110.23(19) . . ?
N32 C33 C34 108.7(2) . . ?
N32 C33 H33 125.6 . . ?
C34 C33 H33 125.6 . . ?
C35 C34 C33 105.1(2) . . ?
C35 C34 H34 127.4 . . ?
C33 C34 H34 127.4 . . ?
N31 C35 C34 109.2(2) . . ?
N31 C35 H35 125.4 . . ?
C34 C35 H35 125.4 . . ?
C45 N41 N42 107.4(2) . . ?
C45 N41 Co1 129.48(19) . . ?
N42 N41 Co1 123.11(17) . . ?
C43 N42 N41 107.2(2) . . ?
C43 N42 Co1 122.08(18) . 3_666 ?
N41 N42 Co1 128.40(17) . 3_666 ?
N42 C43 C44 110.7(3) . . ?
N42 C43 H43 124.6 . . ?
C44 C43 H43 124.6 . . ?
C43 C44 C45 104.1(2) . . ?
C43 C44 H44 128.0 . . ?
C45 C44 H44 128.0 . . ?
N41 C45 C44 110.6(3) . . ?
N41 C45 H45 124.7 . . ?
C44 C45 H45 124.7 . . ?
C52 C51 C56 116.6(2) . . ?
C52 C51 B1 119.2(2) . . ?
C56 C51 B1 123.9(2) . . ?
C51 C52 C53 121.8(3) . . ?
C51 C52 H52 119.1 . . ?
C53 C52 H52 119.1 . . ?
C54 C53 C52 120.3(3) . . ?
C54 C53 H53 119.8 . . ?
C52 C53 H53 119.8 . . ?
C55 C54 C53 119.4(3) . . ?
C55 C54 H54 120.3 . . ?
C53 C54 H54 120.3 . . ?
C54 C55 C56 120.4(3) . . ?
C54 C55 H55 119.8 . . ?
C56 C55 H55 119.8 . . ?
C55 C56 C51 121.4(3) . . ?
C55 C56 H56 119.3 . . ?
C51 C56 H56 119.3 . . ?
C66 C61 C62 116.4(2) . . ?
C66 C61 B2 122.1(2) . . ?
C62 C61 B2 121.4(2) . . ?
C63 C62 C61 121.3(3) . . ?
C63 C62 H62 119.4 . . ?
C61 C62 H62 119.4 . . ?
C64 C63 C62 120.5(2) . . ?
C64 C63 H63 119.8 . . ?
C62 C63 H63 119.8 . . ?
C65 C64 C63 119.5(3) . . ?
C65 C64 H64 120.2 . . ?
C63 C64 H64 120.2 . . ?
C64 C65 C66 120.1(3) . . ?
C64 C65 H65 120.0 . . ?
C66 C65 H65 120.0 . . ?
C65 C66 C61 122.2(2) . . ?
C65 C66 H66 118.9 . . ?
C61 C66 H66 118.9 . . ?

loop_
_geom_bond_atom_site_label_1
_geom_bond_atom_site_label_2
_geom_bond_distance
_geom_bond_site_symmetry_2
_geom_bond_publ_flag
Co1 N41 1.994(2) . ?
Co1 N22 2.002(2) . ?
Co1 N12 2.015(2) . ?
Co1 N42 2.054(2) 3_666 ?
Co1 O1 2.3400(18) . ?
O1 B2 1.453(3) . ?
O1 B1 1.454(3) . ?
B1 N11 1.555(4) . ?
B1 N31 1.598(4) . ?
B1 C51 1.610(4) . ?
B2 N21 1.572(3) . ?
B2 N32 1.596(3) . ?
B2 C61 1.607(4) . ?
N11 C15 1.350(3) . ?
N11 N12 1.359(3) . ?
N12 C13 1.346(3) . ?
C13 C14 1.382(4) . ?
C13 H13 0.9500 . ?
C14 C15 1.364(4) . ?
C14 H14 0.9500 . ?
C15 H15 0.9500 . ?
N21 C25 1.351(3) . ?
N21 N22 1.361(3) . ?
N22 C23 1.345(3) . ?
C23 C24 1.382(4) . ?
C23 H23 0.9500 . ?
C24 C25 1.376(4) . ?
C24 H24 0.9500 . ?
C25 H25 0.9500 . ?
N31 C35 1.335(3) . ?
N31 N32 1.358(3) . ?
N32 C33 1.334(3) . ?
C33 C34 1.389(4) . ?
C33 H33 0.9500 . ?
C34 C35 1.387(4) . ?
C34 H34 0.9500 . ?
C35 H35 0.9500 . ?
N41 C45 1.341(3) . ?
N41 N42 1.364(3) . ?
N42 C43 1.345(4) . ?
N42 Co1 2.054(2) 3_666 ?
C43 C44 1.369(4) . ?
C43 H43 0.9500 . ?
C44 C45 1.374(4) . ?
C44 H44 0.9500 . ?
C45 H45 0.9500 . ?
C51 C52 1.383(4) . ?
C51 C56 1.402(4) . ?
C52 C53 1.390(4) . ?
C52 H52 0.9500 . ?
C53 C54 1.378(5) . ?
C53 H53 0.9500 . ?
C54 C55 1.364(5) . ?
C54 H54 0.9500 . ?
C55 C56 1.392(4) . ?
C55 H55 0.9500 . ?
C56 H56 0.9500 . ?
C61 C66 1.397(4) . ?
C61 C62 1.414(3) . ?
C62 C63 1.392(4) . ?
C62 H62 0.9500 . ?
C63 C64 1.381(4) . ?
C63 H63 0.9500 . ?
C64 C65 1.381(4) . ?
C64 H64 0.9500 . ?
C65 C66 1.391(4) . ?
C65 H65 0.9500 . ?
C66 H66 0.9500 . ?

loop_
_geom_torsion_atom_site_label_1
_geom_torsion_atom_site_label_2
_geom_torsion_atom_site_label_3
_geom_torsion_atom_site_label_4
_geom_torsion
_geom_torsion_site_symmetry_1
_geom_torsion_site_symmetry_2
_geom_torsion_site_symmetry_3
_geom_torsion_site_symmetry_4
_geom_torsion_publ_flag
N41 Co1 O1 B2 -108.29(16) . . . . ?
N22 Co1 O1 B2 3.86(16) . . . . ?
N12 Co1 O1 B2 132.59(16) . . . . ?
N42 Co1 O1 B2 77.6(3) 3_666 . . . ?
N41 Co1 O1 B1 120.19(16) . . . . ?
N22 Co1 O1 B1 -127.67(17) . . . . ?
N12 Co1 O1 B1 1.06(16) . . . . ?
N42 Co1 O1 B1 -54.0(3) 3_666 . . . ?
B2 O1 B1 N11 -137.6(2) . . . . ?
Co1 O1 B1 N11 -6.7(2) . . . . ?
B2 O1 B1 N31 -22.3(3) . . . . ?
Co1 O1 B1 N31 108.58(16) . . . . ?
B2 O1 B1 C51 99.2(3) . . . . ?
Co1 O1 B1 C51 -129.9(2) . . . . ?
B1 O1 B2 N21 130.4(2) . . . . ?
Co1 O1 B2 N21 -0.4(2) . . . . ?
B1 O1 B2 N32 17.8(3) . . . . ?
Co1 O1 B2 N32 -113.00(15) . . . . ?
B1 O1 B2 C61 -103.5(2) . . . . ?
Co1 O1 B2 C61 125.73(18) . . . . ?
O1 B1 N11 C15 -168.6(3) . . . . ?
N31 B1 N11 C15 82.1(3) . . . . ?
C51 B1 N11 C15 -39.7(4) . . . . ?
O1 B1 N11 N12 12.6(3) . . . . ?
N31 B1 N11 N12 -96.6(2) . . . . ?
C51 B1 N11 N12 141.6(2) . . . . ?
C15 N11 N12 C13 0.8(3) . . . . ?
B1 N11 N12 C13 179.8(2) . . . . ?
C15 N11 N12 Co1 168.02(19) . . . . ?
B1 N11 N12 Co1 -12.9(3) . . . . ?
N41 Co1 N12 C13 88.6(3) . . . . ?
N22 Co1 N12 C13 -125.0(3) . . . . ?
N42 Co1 N12 C13 -22.7(3) 3_666 . . . ?
O1 Co1 N12 C13 169.8(3) . . . . ?
N41 Co1 N12 N11 -74.9(2) . . . . ?
N22 Co1 N12 N11 71.4(2) . . . . ?
N42 Co1 N12 N11 173.72(19) 3_666 . . . ?
O1 Co1 N12 N11 6.27(18) . . . . ?
N11 N12 C13 C14 -1.0(3) . . . . ?
Co1 N12 C13 C14 -166.2(2) . . . . ?
N12 C13 C14 C15 0.8(3) . . . . ?
N12 N11 C15 C14 -0.3(3) . . . . ?
B1 N11 C15 C14 -179.2(3) . . . . ?
C13 C14 C15 N11 -0.3(3) . . . . ?
O1 B2 N21 C25 179.4(2) . . . . ?
N32 B2 N21 C25 -72.2(3) . . . . ?
C61 B2 N21 C25 49.8(4) . . . . ?
O1 B2 N21 N22 -5.5(3) . . . . ?
N32 B2 N21 N22 102.8(2) . . . . ?
C61 B2 N21 N22 -135.2(2) . . . . ?
C25 N21 N22 C23 0.5(3) . . . . ?
B2 N21 N22 C23 -175.5(2) . . . . ?
C25 N21 N22 Co1 -174.04(17) . . . . ?
B2 N21 N22 Co1 9.9(3) . . . . ?
N41 Co1 N22 C23 -96.9(3) . . . . ?
N12 Co1 N22 C23 114.7(2) . . . . ?
N42 Co1 N22 C23 14.6(3) 3_666 . . . ?
O1 Co1 N22 C23 179.8(3) . . . . ?
N41 Co1 N22 N21 75.99(19) . . . . ?
N12 Co1 N22 N21 -72.3(2) . . . . ?
N42 Co1 N22 N21 -172.46(18) 3_666 . . . ?
O1 Co1 N22 N21 -7.32(17) . . . . ?
N21 N22 C23 C24 -0.7(3) . . . . ?
Co1 N22 C23 C24 172.95(19) . . . . ?
N22 C23 C24 C25 0.6(3) . . . . ?
N22 N21 C25 C24 -0.1(3) . . . . ?
B2 N21 C25 C24 175.3(2) . . . . ?
C23 C24 C25 N21 -0.3(3) . . . . ?
O1 B1 N31 C35 -170.9(3) . . . . ?
N11 B1 N31 C35 -56.6(4) . . . . ?
C51 B1 N31 C35 63.1(4) . . . . ?
O1 B1 N31 N32 18.1(2) . . . . ?
N11 B1 N31 N32 132.5(2) . . . . ?
C51 B1 N31 N32 -107.9(2) . . . . ?
C35 N31 N32 C33 0.0(3) . . . . ?
B1 N31 N32 C33 174.2(2) . . . . ?
C35 N31 N32 B2 177.4(2) . . . . ?
B1 N31 N32 B2 -8.4(3) . . . . ?
O1 B2 N32 C33 171.4(3) . . . . ?
N21 B2 N32 C33 58.0(4) . . . . ?
C61 B2 N32 C33 -63.6(4) . . . . ?
O1 B2 N32 N31 -4.6(3) . . . . ?
N21 B2 N32 N31 -118.0(2) . . . . ?
C61 B2 N32 N31 120.4(2) . . . . ?
N31 N32 C33 C34 0.2(3) . . . . ?
B2 N32 C33 C34 -175.9(3) . . . . ?
N32 C33 C34 C35 -0.3(3) . . . . ?
N32 N31 C35 C34 -0.2(3) . . . . ?
B1 N31 C35 C34 -171.2(3) . . . . ?
C33 C34 C35 N31 0.3(3) . . . . ?
N22 Co1 N41 C45 -59.4(2) . . . . ?
N12 Co1 N41 C45 90.7(2) . . . . ?
N42 Co1 N41 C45 -165.3(2) 3_666 . . . ?
O1 Co1 N41 C45 16.3(2) . . . . ?
N22 Co1 N41 N42 119.77(18) . . . . ?
N12 Co1 N41 N42 -90.1(2) . . . . ?
N42 Co1 N41 N42 13.9(2) 3_666 . . . ?
O1 Co1 N41 N42 -164.52(18) . . . . ?
C45 N41 N42 C43 -0.3(3) . . . . ?
Co1 N41 N42 C43 -179.67(17) . . . . ?
C45 N41 N42 Co1 162.30(18) . . . 3_666 ?
Co1 N41 N42 Co1 -17.0(3) . . . 3_666 ?
N41 N42 C43 C44 0.6(3) . . . . ?
Co1 N42 C43 C44 -163.43(19) 3_666 . . . ?
N42 C43 C44 C45 -0.5(3) . . . . ?
N42 N41 C45 C44 0.0(3) . . . . ?
Co1 N41 C45 C44 179.28(18) . . . . ?
C43 C44 C45 N41 0.3(3) . . . . ?
O1 B1 C51 C52 40.3(4) . . . . ?
N11 B1 C51 C52 -83.1(3) . . . . ?
N31 B1 C51 C52 156.1(2) . . . . ?
O1 B1 C51 C56 -145.2(3) . . . . ?
N11 B1 C51 C56 91.4(3) . . . . ?
N31 B1 C51 C56 -29.4(3) . . . . ?
C56 C51 C52 C53 -1.0(4) . . . . ?
B1 C51 C52 C53 173.9(3) . . . . ?
C51 C52 C53 C54 -0.2(5) . . . . ?
C52 C53 C54 C55 0.6(5) . . . . ?
C53 C54 C55 C56 0.2(5) . . . . ?
C54 C55 C56 C51 -1.5(5) . . . . ?
C52 C51 C56 C55 1.8(4) . . . . ?
B1 C51 C56 C55 -172.8(3) . . . . ?
O1 B2 C61 C66 86.4(3) . . . . ?
N21 B2 C61 C66 -148.7(2) . . . . ?
N32 B2 C61 C66 -29.2(3) . . . . ?
O1 B2 C61 C62 -89.4(3) . . . . ?
N21 B2 C61 C62 35.5(3) . . . . ?
N32 B2 C61 C62 155.0(2) . . . . ?
C66 C61 C62 C63 0.1(4) . . . . ?
B2 C61 C62 C63 176.1(3) . . . . ?
C61 C62 C63 C64 1.2(4) . . . . ?
C62 C63 C64 C65 -1.2(4) . . . . ?
C63 C64 C65 C66 0.0(4) . . . . ?
C64 C65 C66 C61 1.3(4) . . . . ?
C62 C61 C66 C65 -1.3(4) . . . . ?
B2 C61 C66 C65 -177.3(3) . . . . ?
